data_2016944
loop_
_publ_author_name
'Edwards, Michael G.'
'Pugh, David S.'
'Whitwood, Adrian C.'
'Taylor, Richard J. K.'

_publ_section_title
;
 <i>gem</i>-Dimethylcyclopropanation of dibenzylideneacetone using
 triisopropyl sulfoxonium tetrafluoroborate
;
_journal_coeditor_code BM3069
_journal_issue 2
_journal_name_full 'Acta Crystallographica Section C'
_journal_page_first o39
_journal_page_last o41
_journal_paper_doi 10.1107/S0108270108042431
_journal_volume 65
_journal_year 2009
_chemical_formula_iupac 'C23 H26 O'
_chemical_formula_moiety 'C23 H26 O'
_chemical_formula_sum 'C23 H26 O'
_chemical_formula_weight 318.44
_chemical_melting_point 336
_chemical_name_systematic
;
[(1<i>RS</i>,3<i>RS</i>)-2,2-dimethyl-3-
phenylcyclopropyl][(1<i>SR</i>,3<i>SR</i>)-2,2-dimethyl-3-
phenylcyclopropyl]methanone
;
_space_group_IT_number 4
_symmetry_cell_setting monoclinic
_symmetry_space_group_name_Hall 'P 2yb'
_symmetry_space_group_name_H-M 'P 1 21 1'
_atom_sites_solution_hydrogens geom
_atom_sites_solution_primary direct
_atom_sites_solution_secondary difmap
_audit_creation_method SHELXL97
_cell_angle_alpha 90.00
_cell_angle_beta 91.881(8)
_cell_angle_gamma 90.00
_cell_formula_units_Z 4
_cell_length_a 5.7287(7)
_cell_length_b 27.517(4)
_cell_length_c 11.9206(17)
_cell_measurement_reflns_used 31108
_cell_measurement_temperature 120(2)
_cell_measurement_theta_max 27.48
_cell_measurement_theta_min 2.91
_cell_volume 1878.1(4)
_computing_cell_refinement
;
DENZO (Otwinowski & Minor, 1997) and COLLECT (Nonius, 1998)
;
_computing_data_collection 'COLLECT (Nonius, 1998)'
_computing_data_reduction
;
DIRAX (Duisenberg, 1992), DENZO (Otwinowski & Minor, 1997),
COLLECT (Nonius, 1998) and EvalCCD (Duisenberg <i>et al.</i>,
2003)
;
_computing_molecular_graphics
;
ORTEP-3 for Windows (Version 2.02; Farrugia, 1997) and
Mercury (Version 1.4.2; Macrae <i>et al.</i>,  2008)
;
_computing_publication_material 'PLATON (Spek, 2003)'
_computing_structure_refinement 'SHELXL97 (Sheldrick, 2008)'
_computing_structure_solution 'SHELXS97 (Sheldrick, 2008)'
_diffrn_ambient_temperature 120(2)
_diffrn_detector_area_resol_mean 66.06
_diffrn_measured_fraction_theta_full 0.955
_diffrn_measured_fraction_theta_max 0.955
_diffrn_measurement_device_type 'Bruker Nonius APEXII CCD camera on \k-goniostat'
_diffrn_measurement_method '\f & \w scans'
_diffrn_radiation_monochromator '10cm confocal mirrors'
_diffrn_radiation_source 'Bruker Nonius FR591 rotating anode'
_diffrn_radiation_type MoK\a
_diffrn_radiation_wavelength 0.71073
_diffrn_reflns_av_R_equivalents 0.0719
_diffrn_reflns_av_sigmaI/netI 0.0458
_diffrn_reflns_limit_h_max 7
_diffrn_reflns_limit_h_min -7
_diffrn_reflns_limit_k_max 35
_diffrn_reflns_limit_k_min -35
_diffrn_reflns_limit_l_max 15
_diffrn_reflns_limit_l_min -15
_diffrn_reflns_number 6207
_diffrn_reflns_theta_full 27.73
_diffrn_reflns_theta_max 27.533
_diffrn_reflns_theta_min 3.42
_exptl_absorpt_coefficient_mu 0.067
_exptl_absorpt_correction_T_max 0.999
_exptl_absorpt_correction_T_min 0.454
_exptl_absorpt_correction_type multi-scan
_exptl_absorpt_process_details '(TWINABS; Sheldrick, 2007)'
_exptl_crystal_colour colourless
_exptl_crystal_density_diffrn 1.126
_exptl_crystal_density_method 'not measured'
_exptl_crystal_description plate
_exptl_crystal_F_000 688
_exptl_crystal_size_max 0.28
_exptl_crystal_size_mid 0.24
_exptl_crystal_size_min 0.02
_refine_diff_density_max 0.377
_refine_diff_density_min -0.362
_refine_ls_abs_structure_details 'Flack (1983), with how many Friedel pairs?'
_refine_ls_abs_structure_Flack 3(5)
_refine_ls_extinction_method none
_refine_ls_goodness_of_fit_ref 1.24
_refine_ls_hydrogen_treatment constr
_refine_ls_matrix_type full
_refine_ls_number_parameters 442
_refine_ls_number_reflns 4341
_refine_ls_number_restraints 1
_refine_ls_restrained_S_all 1.24
_refine_ls_R_factor_all 0.114
_refine_ls_R_factor_gt 0.0865
_refine_ls_shift/su_max 0.001
_refine_ls_shift/su_mean 0.000
_refine_ls_structure_factor_coef Fsqd
_refine_ls_weighting_details 'calc w = 1/[\s^2^(Fo^2^)+(0.0250P)^2^+2.6539P] where P=(Fo^2^+2Fc^2^)/3'
_refine_ls_weighting_scheme calc
_refine_ls_wR_factor_gt 0.163
_refine_ls_wR_factor_ref 0.186
_reflns_number_gt 3685
_reflns_number_total 4341
_reflns_threshold_expression I>2\s(I)
_cod_data_source_file bm3069.cif
_cod_data_source_block IV
_cod_original_sg_symbol_H-M 'P 21'
_cod_database_code 2016944
_cod_database_fobs_code 2016944

loop_
_symmetry_equiv_pos_as_xyz
'x, y, z'
'-x, y+1/2, -z'

loop_
_atom_site_type_symbol
_atom_site_label
_atom_site_fract_x
_atom_site_fract_y
_atom_site_fract_z
_atom_site_U_iso_or_equiv
_atom_site_adp_type
_atom_site_calc_flag
_atom_site_refinement_flags
_atom_site_occupancy
_atom_site_disorder_assembly
_atom_site_disorder_group
C C1 0.9241(13) 0.2555(3) 0.6841(6) 0.0305(16) Uani d . 1 . .
H H1 0.9749 0.2882 0.6763 0.037 Uiso calc R 1 . .
C C2 1.0482(13) 0.2186(3) 0.6358(6) 0.0319(16) Uani d . 1 . .
H H2 1.1841 0.2261 0.5956 0.038 Uiso calc R 1 . .
C C3 0.9779(15) 0.1710(3) 0.6449(6) 0.0381(18) Uani d . 1 . .
H H3 1.0625 0.1457 0.6101 0.046 Uiso calc R 1 . .
C C4 0.7830(15) 0.1604(3) 0.7051(7) 0.0392(19) Uani d . 1 . .
H H4 0.7360 0.1276 0.7139 0.047 Uiso calc R 1 . .
C C5 0.6542(14) 0.1975(3) 0.7534(6) 0.0305(16) Uani d . 1 . .
H H5 0.5173 0.1900 0.7927 0.037 Uiso calc R 1 . .
C C6 0.7264(12) 0.2458(2) 0.7438(5) 0.0234(14) Uani d . 1 . .
C C7 0.5830(12) 0.2845(2) 0.7963(5) 0.0240(14) Uani d . 1 . .
H H7 0.4137 0.2835 0.7732 0.029 Uiso calc R 1 . .
C C8 0.6792(12) 0.3358(2) 0.8125(5) 0.0231(14) Uani d . 1 . .
H H8 0.8476 0.3403 0.7956 0.028 Uiso calc R 1 . .
C C9 0.5224(12) 0.3767(2) 0.7808(5) 0.0250(14) Uani d . 1 . .
C C10 0.6435(12) 0.4233(2) 0.7563(5) 0.0223(14) Uani d . 1 . .
H H10 0.8127 0.4204 0.7393 0.027 Uiso calc R 1 . .
C C11 0.5097(12) 0.4620(2) 0.6905(5) 0.0250(14) Uani d . 1 . .
H H11 0.3411 0.4541 0.6757 0.030 Uiso calc R 1 . .
C C12 0.6203(13) 0.4881(2) 0.5979(6) 0.0261(15) Uani d . 1 . .
C C13 0.8184(12) 0.4727(3) 0.5465(6) 0.0290(15) Uani d . 1 . .
H H13 0.8902 0.4434 0.5718 0.035 Uiso calc R 1 . .
C C14 0.9188(15) 0.4979(3) 0.4594(6) 0.0395(18) Uani d . 1 . .
H H14 1.0601 0.4868 0.4287 0.047 Uiso calc R 1 . .
C C15 0.8106(15) 0.5393(3) 0.4180(6) 0.0357(18) Uani d . 1 . .
H H15 0.8749 0.5565 0.3572 0.043 Uiso calc R 1 . .
C C16 0.6079(17) 0.5556(3) 0.4656(7) 0.0402(19) Uani d . 1 . .
H H16 0.5325 0.5840 0.4372 0.048 Uiso calc R 1 . .
C C17 0.5146(14) 0.5308(2) 0.5541(6) 0.0320(16) Uani d . 1 . .
H H17 0.3763 0.5426 0.5864 0.038 Uiso calc R 1 . .
C C18 0.6286(12) 0.3023(2) 0.9137(5) 0.0239(14) Uani d . 1 . .
C C19 0.8379(12) 0.2821(3) 0.9771(6) 0.0314(15) Uani d . 1 . .
H H19A 0.7932 0.2525 1.0167 0.047 Uiso calc R 1 . .
H H19B 0.8965 0.3063 1.0316 0.047 Uiso calc R 1 . .
H H19C 0.9604 0.2745 0.9245 0.047 Uiso calc R 1 . .
C C20 0.4285(13) 0.3153(3) 0.9868(6) 0.0351(17) Uani d . 1 . .
H H20A 0.2988 0.3282 0.9400 0.053 Uiso calc R 1 . .
H H20B 0.4796 0.3400 1.0415 0.053 Uiso calc R 1 . .
H H20C 0.3768 0.2862 1.0264 0.053 Uiso calc R 1 . .
C C21 0.5715(12) 0.4718(2) 0.8104(6) 0.0255(14) Uani d . 1 . .
C C22 0.3819(13) 0.4717(3) 0.8966(7) 0.0370(18) Uani d . 1 . .
H H22A 0.3063 0.5037 0.8976 0.055 Uiso calc R 1 . .
H H22B 0.4517 0.4647 0.9710 0.055 Uiso calc R 1 . .
H H22C 0.2656 0.4468 0.8769 0.055 Uiso calc R 1 . .
C C23 0.7676(14) 0.5067(3) 0.8386(6) 0.0333(17) Uani d . 1 . .
H H23A 0.7054 0.5399 0.8422 0.050 Uiso calc R 1 . .
H H23B 0.8846 0.5050 0.7806 0.050 Uiso calc R 1 . .
H H23C 0.8403 0.4980 0.9114 0.050 Uiso calc R 1 . .
O O1 0.3116(8) 0.37286(18) 0.7726(4) 0.0308(11) Uani d . 1 . .
C C24 0.2532(13) 0.1695(3) 0.0332(6) 0.0327(16) Uani d . 1 . .
H H24 0.1532 0.1951 0.0552 0.039 Uiso calc R 1 . .
C C25 0.1880(17) 0.1415(4) -0.0582(7) 0.049(2) Uani d . 1 . .
H H25 0.0428 0.1469 -0.0969 0.059 Uiso calc R 1 . .
C C26 0.3394(17) 0.1045(3) -0.0938(7) 0.045(2) Uani d . 1 . .
H H26 0.3008 0.0856 -0.1583 0.054 Uiso calc R 1 . .
C C27 0.5426(17) 0.0966(3) -0.0334(6) 0.039(2) Uani d . 1 . .
H H27 0.6426 0.0709 -0.0549 0.047 Uiso calc R 1 . .
C C28 0.6064(14) 0.1249(2) 0.0582(6) 0.0319(17) Uani d . 1 . .
H H28 0.7514 0.1196 0.0972 0.038 Uiso calc R 1 . .
C C29 0.4559(13) 0.1618(2) 0.0932(5) 0.0245(14) Uani d . 1 . .
C C30 0.5358(11) 0.1906(2) 0.1929(5) 0.0232(14) Uani d . 1 . .
H H30 0.7071 0.1976 0.1948 0.028 Uiso calc R 1 . .
C C31 0.3921(12) 0.2309(2) 0.2417(6) 0.0241(14) Uani d . 1 . .
H H31 0.2307 0.2348 0.2084 0.029 Uiso calc R 1 . .
C C32 0.5165(12) 0.2769(2) 0.2732(5) 0.0240(14) Uani d . 1 . .
C C33 0.3582(12) 0.3180(2) 0.3029(5) 0.0228(13) Uani d . 1 . .
H H33 0.1903 0.3143 0.2787 0.027 Uiso calc R 1 . .
C C34 0.4585(11) 0.3695(2) 0.2971(5) 0.0221(13) Uani d . 1 . .
H H34 0.6285 0.3706 0.2807 0.026 Uiso calc R 1 . .
C C35 0.3206(12) 0.4103(2) 0.2472(5) 0.0213(13) Uani d . 1 . .
C C36 0.4072(13) 0.4575(3) 0.2663(6) 0.0295(16) Uani d . 1 . .
H H36 0.5474 0.4626 0.3095 0.035 Uiso calc R 1 . .
C C37 0.2826(16) 0.4967(3) 0.2203(6) 0.0383(19) Uani d . 1 . .
H H37 0.3403 0.5287 0.2322 0.046 Uiso calc R 1 . .
C C38 0.0797(16) 0.4902(3) 0.1584(6) 0.0374(19) Uani d . 1 . .
H H38 -0.0026 0.5175 0.1286 0.045 Uiso calc R 1 . .
C C39 -0.0055(13) 0.4436(3) 0.1394(6) 0.0328(17) Uani d . 1 . .
H H39 -0.1464 0.4387 0.0967 0.039 Uiso calc R 1 . .
C C40 0.1191(12) 0.4043(3) 0.1839(6) 0.0271(15) Uani d . 1 . .
H H40 0.0624 0.3724 0.1699 0.033 Uiso calc R 1 . .
C C41 0.4367(12) 0.1843(2) 0.3088(5) 0.0242(14) Uani d . 1 . .
C C42 0.6060(12) 0.1844(3) 0.4075(6) 0.0285(15) Uani d . 1 . .
H H42A 0.6652 0.1514 0.4204 0.043 Uiso calc R 1 . .
H H42B 0.5268 0.1957 0.4743 0.043 Uiso calc R 1 . .
H H42C 0.7365 0.2062 0.3923 0.043 Uiso calc R 1 . .
C C43 0.2280(13) 0.1513(3) 0.3208(6) 0.0323(17) Uani d . 1 . .
H H43A 0.1268 0.1535 0.2531 0.048 Uiso calc R 1 . .
H H43B 0.1405 0.1613 0.3862 0.048 Uiso calc R 1 . .
H H43C 0.2813 0.1177 0.3309 0.048 Uiso calc R 1 . .
C C44 0.4066(12) 0.3478(2) 0.4100(6) 0.0237(14) Uani d . 1 . .
C C45 0.6020(12) 0.3336(3) 0.4910(6) 0.0293(15) Uani d . 1 . .
H H45A 0.6484 0.3618 0.5367 0.044 Uiso calc R 1 . .
H H45B 0.7358 0.3223 0.4492 0.044 Uiso calc R 1 . .
H H45C 0.5489 0.3075 0.5401 0.044 Uiso calc R 1 . .
C C46 0.1921(12) 0.3669(3) 0.4677(6) 0.0309(16) Uani d . 1 . .
H H46A 0.2336 0.3962 0.5105 0.046 Uiso calc R 1 . .
H H46B 0.1344 0.3420 0.5187 0.046 Uiso calc R 1 . .
H H46C 0.0700 0.3747 0.4111 0.046 Uiso calc R 1 . .
O O2 0.7276(8) 0.28059(18) 0.2757(4) 0.0284(11) Uani d . 1 . .

loop_
_atom_site_aniso_label
_atom_site_aniso_U_11
_atom_site_aniso_U_22
_atom_site_aniso_U_33
_atom_site_aniso_U_12
_atom_site_aniso_U_13
_atom_site_aniso_U_23
C1 0.037(4) 0.024(3) 0.030(4) 0.005(3) 0.001(3) 0.004(3)
C2 0.027(4) 0.032(4) 0.036(4) 0.005(3) 0.002(3) -0.002(3)
C3 0.056(5) 0.029(4) 0.028(4) 0.014(4) -0.010(4) -0.002(3)
C4 0.059(5) 0.025(4) 0.032(4) 0.000(4) -0.012(4) -0.002(3)
C5 0.039(4) 0.029(4) 0.024(4) 0.001(3) -0.004(3) 0.005(3)
C6 0.031(4) 0.021(3) 0.017(3) 0.003(3) -0.011(3) -0.003(3)
C7 0.028(3) 0.021(3) 0.023(3) -0.004(3) 0.000(3) 0.002(3)
C8 0.029(3) 0.020(3) 0.020(3) 0.000(3) 0.001(3) 0.004(3)
C9 0.035(4) 0.023(3) 0.016(3) 0.001(3) -0.003(3) -0.003(3)
C10 0.028(3) 0.016(3) 0.024(3) 0.001(3) 0.005(3) 0.001(2)
C11 0.029(4) 0.025(3) 0.021(3) 0.003(3) -0.001(3) -0.004(3)
C12 0.035(4) 0.022(3) 0.021(3) -0.002(3) -0.006(3) 0.000(3)
C13 0.033(4) 0.030(3) 0.024(3) -0.003(3) -0.003(3) 0.005(3)
C14 0.050(5) 0.040(4) 0.028(4) -0.010(4) 0.004(3) -0.001(3)
C15 0.061(5) 0.026(3) 0.020(3) -0.016(4) -0.002(3) -0.002(3)
C16 0.070(6) 0.018(3) 0.032(4) 0.004(4) -0.010(4) 0.005(3)
C17 0.046(5) 0.026(4) 0.023(4) 0.005(3) -0.005(3) -0.002(3)
C18 0.036(4) 0.022(3) 0.014(3) -0.005(3) -0.003(3) 0.001(2)
C19 0.032(4) 0.034(4) 0.027(4) -0.005(3) -0.006(3) 0.004(3)
C20 0.033(4) 0.041(4) 0.032(4) 0.002(3) 0.009(3) 0.005(3)
C21 0.030(3) 0.024(3) 0.023(3) 0.003(3) -0.002(3) -0.002(3)
C22 0.035(4) 0.040(4) 0.036(4) 0.008(4) 0.005(3) -0.003(3)
C23 0.041(4) 0.030(4) 0.028(4) 0.005(3) -0.006(3) -0.005(3)
O1 0.025(2) 0.030(3) 0.037(3) -0.001(2) -0.001(2) -0.001(2)
C24 0.033(4) 0.039(4) 0.026(4) 0.000(3) -0.002(3) -0.001(3)
C25 0.053(5) 0.068(6) 0.026(4) -0.025(5) -0.005(4) -0.003(4)
C26 0.073(6) 0.040(4) 0.022(4) -0.031(5) 0.002(4) -0.004(3)
C27 0.071(6) 0.025(4) 0.023(4) 0.001(4) 0.008(4) -0.002(3)
C28 0.048(4) 0.025(3) 0.022(4) -0.004(3) 0.001(3) -0.003(3)
C29 0.042(4) 0.018(3) 0.014(3) 0.001(3) 0.004(3) 0.001(2)
C30 0.021(3) 0.025(3) 0.023(3) 0.003(3) 0.001(3) 0.000(3)
C31 0.022(3) 0.024(3) 0.026(4) 0.004(3) -0.006(3) 0.000(3)
C32 0.037(4) 0.022(3) 0.013(3) 0.003(3) -0.004(3) -0.002(2)
C33 0.027(3) 0.019(3) 0.022(3) 0.002(3) -0.003(3) 0.002(2)
C34 0.021(3) 0.022(3) 0.023(3) 0.003(3) -0.002(3) 0.001(3)
C35 0.025(3) 0.026(3) 0.013(3) -0.001(3) -0.001(2) 0.001(2)
C36 0.039(4) 0.028(4) 0.022(3) 0.001(3) -0.003(3) -0.001(3)
C37 0.067(6) 0.026(4) 0.021(4) 0.003(4) 0.004(4) 0.005(3)
C38 0.062(5) 0.029(4) 0.022(4) 0.015(4) 0.006(4) 0.005(3)
C39 0.025(4) 0.044(4) 0.030(4) 0.012(3) -0.002(3) 0.007(3)
C40 0.027(4) 0.025(3) 0.029(4) 0.001(3) -0.001(3) 0.003(3)
C41 0.029(3) 0.024(3) 0.019(3) 0.007(3) -0.002(3) 0.004(3)
C42 0.028(4) 0.030(4) 0.027(4) -0.001(3) -0.004(3) 0.000(3)
C43 0.035(4) 0.036(4) 0.026(4) 0.001(3) -0.001(3) 0.004(3)
C44 0.022(3) 0.020(3) 0.029(4) 0.001(3) -0.003(3) -0.004(3)
C45 0.031(4) 0.031(4) 0.025(4) -0.001(3) -0.004(3) -0.002(3)
C46 0.030(4) 0.039(4) 0.024(4) 0.004(3) 0.003(3) -0.002(3)
O2 0.027(3) 0.026(2) 0.032(3) 0.001(2) 0.001(2) -0.007(2)

loop_
_atom_type_symbol
_atom_type_description
_atom_type_scat_dispersion_real
_atom_type_scat_dispersion_imag
_atom_type_scat_source
C C 0.0033 0.0016 'International Tables Vol C Tables 4.2.6.8 and 6.1.1.4'
H H 0.0000 0.0000 'International Tables Vol C Tables 4.2.6.8 and 6.1.1.4'
O O 0.0106 0.0060 'International Tables Vol C Tables 4.2.6.8 and 6.1.1.4'

loop_
_geom_angle_atom_site_label_1
_geom_angle_atom_site_label_2
_geom_angle_atom_site_label_3
_geom_angle_site_symmetry_1
_geom_angle_site_symmetry_3
_geom_angle
_geom_angle_publ_flag
C2 C1 C6 . . 121.0(7) ?
C2 C1 H1 . . 119.5 ?
C6 C1 H1 . . 119.5 ?
C1 C2 C3 . . 120.8(7) ?
C1 C2 H2 . . 119.6 ?
C3 C2 H2 . . 119.6 ?
C2 C3 C4 . . 119.1(7) ?
C2 C3 H3 . . 120.5 ?
C4 C3 H3 . . 120.5 ?
C3 C4 C5 . . 120.6(7) ?
C3 C4 H4 . . 119.7 ?
C5 C4 H4 . . 119.7 ?
C4 C5 C6 . . 120.0(7) ?
C4 C5 H5 . . 120.0 ?
C6 C5 H5 . . 120.0 ?
C1 C6 C5 . . 118.4(7) ?
C1 C6 C7 . . 123.2(6) ?
C5 C6 C7 . . 118.4(6) ?
C6 C7 C18 . . 122.9(6) ?
C6 C7 C8 . . 120.8(6) ?
C18 C7 C8 . . 61.8(4) ?
C6 C7 H7 . . 113.9 ?
C18 C7 H7 . . 113.9 ?
C8 C7 H7 . . 113.9 ?
C9 C8 C7 . . 117.3(6) ?
C9 C8 C18 . . 121.5(6) ?
C7 C8 C18 . . 58.2(4) ?
C9 C8 H8 . . 115.8 ?
C7 C8 H8 . . 115.8 ?
C18 C8 H8 . . 115.8 ?
O1 C9 C8 . . 123.2(7) ?
O1 C9 C10 . . 121.9(6) ?
C8 C9 C10 . . 114.9(6) ?
C9 C10 C11 . . 118.4(6) ?
C9 C10 C21 . . 121.9(6) ?
C11 C10 C21 . . 58.1(4) ?
C9 C10 H10 . . 115.4 ?
C11 C10 H10 . . 115.4 ?
C21 C10 H10 . . 115.4 ?
C12 C11 C21 . . 122.5(6) ?
C12 C11 C10 . . 120.4(6) ?
C21 C11 C10 . . 61.9(4) ?
C12 C11 H11 . . 114.1 ?
C21 C11 H11 . . 114.1 ?
C10 C11 H11 . . 114.1 ?
C13 C12 C17 . . 116.2(7) ?
C13 C12 C11 . . 124.3(6) ?
C17 C12 C11 . . 119.4(7) ?
C12 C13 C14 . . 123.2(7) ?
C12 C13 H13 . . 118.4 ?
C14 C13 H13 . . 118.4 ?
C15 C14 C13 . . 119.2(8) ?
C15 C14 H14 . . 120.4 ?
C13 C14 H14 . . 120.4 ?
C14 C15 C16 . . 119.6(7) ?
C14 C15 H15 . . 120.2 ?
C16 C15 H15 . . 120.2 ?
C17 C16 C15 . . 120.3(7) ?
C17 C16 H16 . . 119.8 ?
C15 C16 H16 . . 119.8 ?
C16 C17 C12 . . 121.5(7) ?
C16 C17 H17 . . 119.3 ?
C12 C17 H17 . . 119.3 ?
C7 C18 C19 . . 117.5(6) ?
C7 C18 C20 . . 120.4(6) ?
C19 C18 C20 . . 114.0(6) ?
C7 C18 C8 . . 60.0(4) ?
C19 C18 C8 . . 116.4(6) ?
C20 C18 C8 . . 118.3(6) ?
C18 C19 H19A . . 109.5 ?
C18 C19 H19B . . 109.5 ?
H19A C19 H19B . . 109.5 ?
C18 C19 H19C . . 109.5 ?
H19A C19 H19C . . 109.5 ?
H19B C19 H19C . . 109.5 ?
C18 C20 H20A . . 109.5 ?
C18 C20 H20B . . 109.5 ?
H20A C20 H20B . . 109.5 ?
C18 C20 H20C . . 109.5 ?
H20A C20 H20C . . 109.5 ?
H20B C20 H20C . . 109.5 ?
C11 C21 C23 . . 118.8(6) ?
C11 C21 C22 . . 119.9(6) ?
C23 C21 C22 . . 113.1(6) ?
C11 C21 C10 . . 60.1(4) ?
C23 C21 C10 . . 115.9(6) ?
C22 C21 C10 . . 119.2(6) ?
C21 C22 H22A . . 109.5 ?
C21 C22 H22B . . 109.5 ?
H22A C22 H22B . . 109.5 ?
C21 C22 H22C . . 109.5 ?
H22A C22 H22C . . 109.5 ?
H22B C22 H22C . . 109.5 ?
C21 C23 H23A . . 109.5 ?
C21 C23 H23B . . 109.5 ?
H23A C23 H23B . . 109.5 ?
C21 C23 H23C . . 109.5 ?
H23A C23 H23C . . 109.5 ?
H23B C23 H23C . . 109.5 ?
C29 C24 C25 . . 122.2(8) ?
C29 C24 H24 . . 118.9 ?
C25 C24 H24 . . 118.9 ?
C24 C25 C26 . . 119.2(8) ?
C24 C25 H25 . . 120.4 ?
C26 C25 H25 . . 120.4 ?
C27 C26 C25 . . 118.6(7) ?
C27 C26 H26 . . 120.7 ?
C25 C26 H26 . . 120.7 ?
C26 C27 C28 . . 121.6(8) ?
C26 C27 H27 . . 119.2 ?
C28 C27 H27 . . 119.2 ?
C27 C28 C29 . . 119.6(8) ?
C27 C28 H28 . . 120.2 ?
C29 C28 H28 . . 120.2 ?
C24 C29 C28 . . 118.6(7) ?
C24 C29 C30 . . 124.8(6) ?
C28 C29 C30 . . 116.5(6) ?
C29 C30 C31 . . 122.9(6) ?
C29 C30 C41 . . 123.4(6) ?
C31 C30 C41 . . 60.6(4) ?
C29 C30 H30 . . 113.4 ?
C31 C30 H30 . . 113.4 ?
C41 C30 H30 . . 113.4 ?
C32 C31 C30 . . 117.2(6) ?
C32 C31 C41 . . 120.6(6) ?
C30 C31 C41 . . 60.1(4) ?
C32 C31 H31 . . 115.8 ?
C30 C31 H31 . . 115.8 ?
C41 C31 H31 . . 115.8 ?
O2 C32 C31 . . 122.9(6) ?
O2 C32 C33 . . 122.8(6) ?
C31 C32 C33 . . 114.3(6) ?
C32 C33 C34 . . 117.2(6) ?
C32 C33 C44 . . 120.3(6) ?
C34 C33 C44 . . 59.1(4) ?
C32 C33 H33 . . 116.1 ?
C34 C33 H33 . . 116.1 ?
C44 C33 H33 . . 116.1 ?
C35 C34 C44 . . 122.5(6) ?
C35 C34 C33 . . 121.4(6) ?
C44 C34 C33 . . 60.6(4) ?
C35 C34 H34 . . 114.0 ?
C44 C34 H34 . . 114.0 ?
C33 C34 H34 . . 114.0 ?
C40 C35 C36 . . 119.1(6) ?
C40 C35 C34 . . 124.0(6) ?
C36 C35 C34 . . 116.9(6) ?
C37 C36 C35 . . 118.5(7) ?
C37 C36 H36 . . 120.8 ?
C35 C36 H36 . . 120.8 ?
C38 C37 C36 . . 121.8(8) ?
C38 C37 H37 . . 119.1 ?
C36 C37 H37 . . 119.1 ?
C37 C38 C39 . . 119.8(7) ?
C37 C38 H38 . . 120.1 ?
C39 C38 H38 . . 120.1 ?
C38 C39 C40 . . 118.8(7) ?
C38 C39 H39 . . 120.6 ?
C40 C39 H39 . . 120.6 ?
C35 C40 C39 . . 122.1(7) ?
C35 C40 H40 . . 119.0 ?
C39 C40 H40 . . 119.0 ?
C42 C41 C43 . . 114.8(6) ?
C42 C41 C30 . . 117.5(6) ?
C43 C41 C30 . . 118.3(6) ?
C42 C41 C31 . . 120.1(6) ?
C43 C41 C31 . . 115.7(6) ?
C30 C41 C31 . . 59.3(4) ?
C41 C42 H42A . . 109.5 ?
C41 C42 H42B . . 109.5 ?
H42A C42 H42B . . 109.5 ?
C41 C42 H42C . . 109.5 ?
H42A C42 H42C . . 109.5 ?
H42B C42 H42C . . 109.5 ?
C41 C43 H43A . . 109.5 ?
C41 C43 H43B . . 109.5 ?
H43A C43 H43B . . 109.5 ?
C41 C43 H43C . . 109.5 ?
H43A C43 H43C . . 109.5 ?
H43B C43 H43C . . 109.5 ?
C45 C44 C34 . . 120.7(6) ?
C45 C44 C46 . . 113.2(6) ?
C34 C44 C46 . . 116.9(6) ?
C45 C44 C33 . . 120.4(6) ?
C34 C44 C33 . . 60.3(4) ?
C46 C44 C33 . . 115.7(6) ?
C44 C45 H45A . . 109.5 ?
C44 C45 H45B . . 109.5 ?
H45A C45 H45B . . 109.5 ?
C44 C45 H45C . . 109.5 ?
H45A C45 H45C . . 109.5 ?
H45B C45 H45C . . 109.5 ?
C44 C46 H46A . . 109.5 ?
C44 C46 H46B . . 109.5 ?
H46A C46 H46B . . 109.5 ?
C44 C46 H46C . . 109.5 ?
H46A C46 H46C . . 109.5 ?
H46B C46 H46C . . 109.5 ?

loop_
_geom_bond_atom_site_label_1
_geom_bond_atom_site_label_2
_geom_bond_site_symmetry_2
_geom_bond_distance
_geom_bond_publ_flag
C1 C2 . 1.376(10) ?
C1 C6 . 1.383(10) ?
C1 H1 . 0.9500 ?
C2 C3 . 1.377(11) ?
C2 H2 . 0.9500 ?
C3 C4 . 1.378(12) ?
C3 H3 . 0.9500 ?
C4 C5 . 1.395(11) ?
C4 H4 . 0.9500 ?
C5 C6 . 1.395(10) ?
C5 H5 . 0.9500 ?
C6 C7 . 1.496(9) ?
C7 C18 . 1.497(9) ?
C7 C8 . 1.525(9) ?
C7 H7 . 1.0000 ?
C8 C9 . 1.481(9) ?
C8 C18 . 1.553(8) ?
C8 H8 . 1.0000 ?
C9 O1 . 1.213(8) ?
C9 C10 . 1.491(9) ?
C10 C11 . 1.516(9) ?
C10 C21 . 1.543(9) ?
C10 H10 . 1.0000 ?
C11 C12 . 1.477(10) ?
C11 C21 . 1.485(9) ?
C11 H11 . 1.0000 ?
C12 C13 . 1.374(10) ?
C12 C17 . 1.413(9) ?
C13 C14 . 1.389(10) ?
C13 H13 . 0.9500 ?
C14 C15 . 1.381(11) ?
C14 H14 . 0.9500 ?
C15 C16 . 1.384(12) ?
C15 H15 . 0.9500 ?
C16 C17 . 1.379(11) ?
C16 H16 . 0.9500 ?
C17 H17 . 0.9500 ?
C18 C19 . 1.503(10) ?
C18 C20 . 1.506(10) ?
C19 H19A . 0.9800 ?
C19 H19B . 0.9800 ?
C19 H19C . 0.9800 ?
C20 H20A . 0.9800 ?
C20 H20B . 0.9800 ?
C20 H20C . 0.9800 ?
C21 C23 . 1.509(10) ?
C21 C22 . 1.520(10) ?
C22 H22A . 0.9800 ?
C22 H22B . 0.9800 ?
C22 H22C . 0.9800 ?
C23 H23A . 0.9800 ?
C23 H23B . 0.9800 ?
C23 H23C . 0.9800 ?
C24 C29 . 1.361(10) ?
C24 C25 . 1.376(11) ?
C24 H24 . 0.9500 ?
C25 C26 . 1.410(13) ?
C25 H25 . 0.9500 ?
C26 C27 . 1.366(13) ?
C26 H26 . 0.9500 ?
C27 C28 . 1.382(10) ?
C27 H27 . 0.9500 ?
C28 C29 . 1.403(10) ?
C28 H28 . 0.9500 ?
C29 C30 . 1.489(9) ?
C30 C31 . 1.509(9) ?
C30 C41 . 1.521(9) ?
C30 H30 . 1.0000 ?
C31 C32 . 1.495(9) ?
C31 C41 . 1.527(9) ?
C31 H31 . 1.0000 ?
C32 O2 . 1.213(8) ?
C32 C33 . 1.499(9) ?
C33 C34 . 1.531(9) ?
C33 C44 . 1.535(9) ?
C33 H33 . 1.0000 ?
C34 C35 . 1.485(9) ?
C34 C44 . 1.511(9) ?
C34 H34 . 1.0000 ?
C35 C40 . 1.368(10) ?
C35 C36 . 1.407(10) ?
C36 C37 . 1.395(10) ?
C36 H36 . 0.9500 ?
C37 C38 . 1.367(12) ?
C37 H37 . 0.9500 ?
C38 C39 . 1.387(11) ?
C38 H38 . 0.9500 ?
C39 C40 . 1.391(9) ?
C39 H39 . 0.9500 ?
C40 H40 . 0.9500 ?
C41 C42 . 1.500(9) ?
C41 C43 . 1.512(10) ?
C42 H42A . 0.9800 ?
C42 H42B . 0.9800 ?
C42 H42C . 0.9800 ?
C43 H43A . 0.9800 ?
C43 H43B . 0.9800 ?
C43 H43C . 0.9800 ?
C44 C45 . 1.505(9) ?
C44 C46 . 1.522(9) ?
C45 H45A . 0.9800 ?
C45 H45B . 0.9800 ?
C45 H45C . 0.9800 ?
C46 H46A . 0.9800 ?
C46 H46B . 0.9800 ?
C46 H46C . 0.9800 ?

loop_
_geom_torsion_atom_site_label_1
_geom_torsion_atom_site_label_2
_geom_torsion_atom_site_label_3
_geom_torsion_atom_site_label_4
_geom_torsion_site_symmetry_1
_geom_torsion_site_symmetry_2
_geom_torsion_site_symmetry_3
_geom_torsion_site_symmetry_4
_geom_torsion
_geom_torsion_publ_flag
C6 C1 C2 C3 . . . . 0.5(11) ?
C1 C2 C3 C4 . . . . -1.2(11) ?
C2 C3 C4 C5 . . . . 2.0(11) ?
C3 C4 C5 C6 . . . . -2.0(11) ?
C2 C1 C6 C5 . . . . -0.5(11) ?
C2 C1 C6 C7 . . . . -178.9(7) ?
C4 C5 C6 C1 . . . . 1.2(10) ?
C4 C5 C6 C7 . . . . 179.8(6) ?
C1 C6 C7 C18 . . . . -90.0(9) ?
C5 C6 C7 C18 . . . . 91.5(8) ?
C1 C6 C7 C8 . . . . -15.6(10) ?
C5 C6 C7 C8 . . . . 165.9(6) ?
C6 C7 C8 C9 . . . . 134.8(6) ?
C18 C7 C8 C9 . . . . -111.8(7) ?
C6 C7 C8 C18 . . . . -113.4(7) ?
C7 C8 C9 O1 . . . . 20.5(10) ?
C18 C8 C9 O1 . . . . -47.2(9) ?
C7 C8 C9 C10 . . . . -157.8(6) ?
C18 C8 C9 C10 . . . . 134.5(6) ?
O1 C9 C10 C11 . . . . -16.6(10) ?
C8 C9 C10 C11 . . . . 161.7(6) ?
O1 C9 C10 C21 . . . . 51.6(10) ?
C8 C9 C10 C21 . . . . -130.1(7) ?
C9 C10 C11 C12 . . . . -135.1(6) ?
C21 C10 C11 C12 . . . . 113.1(7) ?
C9 C10 C11 C21 . . . . 111.8(7) ?
C21 C11 C12 C13 . . . . 90.6(9) ?
C10 C11 C12 C13 . . . . 16.5(10) ?
C21 C11 C12 C17 . . . . -92.1(8) ?
C10 C11 C12 C17 . . . . -166.2(6) ?
C17 C12 C13 C14 . . . . 2.6(10) ?
C11 C12 C13 C14 . . . . 179.9(7) ?
C12 C13 C14 C15 . . . . -3.1(12) ?
C13 C14 C15 C16 . . . . 1.6(11) ?
C14 C15 C16 C17 . . . . 0.2(11) ?
C15 C16 C17 C12 . . . . -0.7(12) ?
C13 C12 C17 C16 . . . . -0.7(10) ?
C11 C12 C17 C16 . . . . -178.2(7) ?
C6 C7 C18 C19 . . . . 4.1(9) ?
C8 C7 C18 C19 . . . . -106.1(7) ?
C6 C7 C18 C20 . . . . -142.6(7) ?
C8 C7 C18 C20 . . . . 107.2(7) ?
C6 C7 C18 C8 . . . . 110.2(7) ?
C9 C8 C18 C7 . . . . 104.6(7) ?
C9 C8 C18 C19 . . . . -147.4(7) ?
C7 C8 C18 C19 . . . . 108.0(7) ?
C9 C8 C18 C20 . . . . -6.0(9) ?
C7 C8 C18 C20 . . . . -110.6(7) ?
C12 C11 C21 C23 . . . . -4.9(10) ?
C10 C11 C21 C23 . . . . 105.0(7) ?
C12 C11 C21 C22 . . . . 141.5(7) ?
C10 C11 C21 C22 . . . . -108.6(7) ?
C12 C11 C21 C10 . . . . -109.9(7) ?
C9 C10 C21 C11 . . . . -105.7(7) ?
C9 C10 C21 C23 . . . . 144.4(7) ?
C11 C10 C21 C23 . . . . -109.8(7) ?
C9 C10 C21 C22 . . . . 3.9(10) ?
C11 C10 C21 C22 . . . . 109.6(7) ?
C29 C24 C25 C26 . . . . -2.2(12) ?
C24 C25 C26 C27 . . . . 2.4(12) ?
C25 C26 C27 C28 . . . . -2.6(12) ?
C26 C27 C28 C29 . . . . 2.4(11) ?
C25 C24 C29 C28 . . . . 2.0(11) ?
C25 C24 C29 C30 . . . . -179.8(7) ?
C27 C28 C29 C24 . . . . -2.1(10) ?
C27 C28 C29 C30 . . . . 179.6(6) ?
C24 C29 C30 C31 . . . . 2.8(11) ?
C28 C29 C30 C31 . . . . -179.0(6) ?
C24 C29 C30 C41 . . . . 76.8(9) ?
C28 C29 C30 C41 . . . . -105.0(7) ?
C29 C30 C31 C32 . . . . -135.8(6) ?
C41 C30 C31 C32 . . . . 111.4(6) ?
C29 C30 C31 C41 . . . . 112.8(7) ?
C30 C31 C32 O2 . . . . -10.4(10) ?
C41 C31 C32 O2 . . . . 59.3(9) ?
C30 C31 C32 C33 . . . . 170.3(6) ?
C41 C31 C32 C33 . . . . -120.0(7) ?
O2 C32 C33 C34 . . . . 20.9(9) ?
C31 C32 C33 C34 . . . . -159.8(6) ?
O2 C32 C33 C44 . . . . -47.5(9) ?
C31 C32 C33 C44 . . . . 131.9(6) ?
C32 C33 C34 C35 . . . . 137.0(6) ?
C44 C33 C34 C35 . . . . -112.3(7) ?
C32 C33 C34 C44 . . . . -110.7(6) ?
C44 C34 C35 C40 . . . . -86.4(9) ?
C33 C34 C35 C40 . . . . -13.5(10) ?
C44 C34 C35 C36 . . . . 94.3(8) ?
C33 C34 C35 C36 . . . . 167.3(6) ?
C40 C35 C36 C37 . . . . 0.4(10) ?
C34 C35 C36 C37 . . . . 179.8(6) ?
C35 C36 C37 C38 . . . . 0.4(11) ?
C36 C37 C38 C39 . . . . -0.6(12) ?
C37 C38 C39 C40 . . . . -0.1(11) ?
C36 C35 C40 C39 . . . . -1.2(11) ?
C34 C35 C40 C39 . . . . 179.5(6) ?
C38 C39 C40 C35 . . . . 1.0(11) ?
C29 C30 C41 C42 . . . . 137.6(7) ?
C31 C30 C41 C42 . . . . -110.5(7) ?
C29 C30 C41 C43 . . . . -7.3(9) ?
C31 C30 C41 C43 . . . . 104.7(7) ?
C29 C30 C41 C31 . . . . -112.0(7) ?
C32 C31 C41 C42 . . . . 0.2(10) ?
C30 C31 C41 C42 . . . . 106.0(7) ?
C32 C31 C41 C43 . . . . 145.1(6) ?
C30 C31 C41 C43 . . . . -109.1(7) ?
C32 C31 C41 C30 . . . . -105.9(7) ?
C35 C34 C44 C45 . . . . -139.6(7) ?
C33 C34 C44 C45 . . . . 109.8(7) ?
C35 C34 C44 C46 . . . . 4.8(9) ?
C33 C34 C44 C46 . . . . -105.7(7) ?
C35 C34 C44 C33 . . . . 110.5(7) ?
C32 C33 C44 C45 . . . . -4.8(10) ?
C34 C33 C44 C45 . . . . -110.3(7) ?
C32 C33 C44 C34 . . . . 105.4(7) ?
C32 C33 C44 C46 . . . . -146.9(7) ?
C34 C33 C44 C46 . . . . 107.6(7) ?
